data_4025326
loop_
_publ_author_name
'Donald C. Rogness'
'Richard C. Larock'

_publ_section_title
;
 Synthesis of Acridines by the [4 + 2] Annulation of Arynes and
 2-Aminoaryl Ketones
;
_journal_name_full 'Journal of Organic Chemistry'
_journal_page_first 2289
_journal_page_last 2295
_journal_paper_doi 10.1021/jo1000687
_journal_volume 75
_journal_year 2010
_chemical_formula_sum 'C24 H17 N'
_chemical_formula_weight 319.39
_chemical_name_systematic
; 
 ? 
;
_space_group_IT_number 15
_symmetry_cell_setting monoclinic
_symmetry_space_group_name_Hall '-C 2yc'
_symmetry_space_group_name_H-M 'C 1 2/c 1'
_atom_sites_solution_hydrogens geom
_atom_sites_solution_primary direct
_atom_sites_solution_secondary difmap
_audit_creation_method SHELXL-97
_cell_angle_alpha 90.00
_cell_angle_beta 107.314(4)
_cell_angle_gamma 90.00
_cell_formula_units_Z 8
_cell_length_a 24.660(7)
_cell_length_b 5.928(4)
_cell_length_c 23.352(7)
_cell_measurement_reflns_used 908
_cell_measurement_temperature 173(2)
_cell_measurement_theta_max 27.05
_cell_measurement_theta_min 3.40
_cell_volume 3259(3)
_computing_cell_refinement 'Bruker SMART'
_computing_data_collection 'Bruker SMART'
_computing_data_reduction 'Bruker SAINT'
_computing_molecular_graphics 'Bruker SHELXTL'
_computing_publication_material 'Bruker SHELXTL'
_computing_structure_refinement 'SHELXL-97 (Sheldrick, 1997)'
_computing_structure_solution 'SHELXS-97 (Sheldrick, 1990)'
_diffrn_ambient_temperature 173(2)
_diffrn_measured_fraction_theta_full 0.995
_diffrn_measured_fraction_theta_max 0.990
_diffrn_measurement_device_type 'CCD area detector'
_diffrn_measurement_method 'phi and omega scans'
_diffrn_radiation_monochromator graphite
_diffrn_radiation_source 'fine-focus sealed tube'
_diffrn_radiation_type MoK\a
_diffrn_radiation_wavelength 0.71073
_diffrn_reflns_av_R_equivalents 0.0763
_diffrn_reflns_av_sigmaI/netI 0.0668
_diffrn_reflns_limit_h_max 29
_diffrn_reflns_limit_h_min -30
_diffrn_reflns_limit_k_max 7
_diffrn_reflns_limit_k_min -7
_diffrn_reflns_limit_l_max 29
_diffrn_reflns_limit_l_min -29
_diffrn_reflns_number 12851
_diffrn_reflns_theta_full 25.00
_diffrn_reflns_theta_max 26.43
_diffrn_reflns_theta_min 2.87
_exptl_absorpt_coefficient_mu 0.075
_exptl_absorpt_correction_T_max 1
_exptl_absorpt_correction_T_min 0.79
_exptl_absorpt_correction_type multi-scan
_exptl_absorpt_process_details 'BRUKER SADABS'
_exptl_crystal_colour colorless
_exptl_crystal_density_diffrn 1.302
_exptl_crystal_density_meas ?
_exptl_crystal_density_method 'not measured'
_exptl_crystal_description block
_exptl_crystal_F_000 1344
_exptl_crystal_size_max 0.38
_exptl_crystal_size_mid 0.24
_exptl_crystal_size_min 0.22
_refine_diff_density_max 0.252
_refine_diff_density_min -0.210
_refine_diff_density_rms 0.047
_refine_ls_extinction_coef 0.0030(6)
_refine_ls_extinction_expression Fc^*^=kFc[1+0.001xFc^2^\l^3^/sin(2\q)]^-1/4^
_refine_ls_extinction_method SHELXL
_refine_ls_goodness_of_fit_ref 0.971
_refine_ls_hydrogen_treatment constr
_refine_ls_matrix_type full
_refine_ls_number_parameters 228
_refine_ls_number_reflns 3316
_refine_ls_number_restraints 0
_refine_ls_restrained_S_all 0.971
_refine_ls_R_factor_all 0.0742
_refine_ls_R_factor_gt 0.0449
_refine_ls_shift/su_max 0.000
_refine_ls_shift/su_mean 0.000
_refine_ls_structure_factor_coef Fsqd
_refine_ls_weighting_details 'calc w=1/[\s^2^(Fo^2^)+(0.0736P)^2^+1.2517P] where P=(Fo^2^+2Fc^2^)/3'
_refine_ls_weighting_scheme calc
_refine_ls_wR_factor_gt 0.1116
_refine_ls_wR_factor_ref 0.1366
_reflns_number_gt 2297
_reflns_number_total 3316
_reflns_threshold_expression >2sigma(I)
_cod_data_source_file jo1000687_si_001.cif
_cod_data_source_block lar17
_cod_depositor_comments
;
The following automatic conversions were performed:

'_symmetry_cell_setting' value 'Monoclinic' changed to 'monoclinic'
according to the built-in table from CIF Core dictionary named
'cif_core.dic' version 2.4.1 from 2010-06-29.

Automatic conversion script
Id: cif_fix_values 1646 2011-03-28 12:23:43Z adriana 

The following automatic conversions were performed:

'_exptl_crystal_density_meas' value 'none' was changed to '?' - the
value is perceived as not measured.

Automatic conversion script
Id: cif_fix_values 3008 2015-01-20 13:52:24Z robertas 
;
_cod_database_code 4025326

loop_
_symmetry_equiv_pos_as_xyz
'x, y, z'
'-x, y, -z+1/2'
'x+1/2, y+1/2, z'
'-x+1/2, y+1/2, -z+1/2'
'-x, -y, -z'
'x, -y, z-1/2'
'-x+1/2, -y+1/2, -z'
'x+1/2, -y+1/2, z-1/2'

loop_
_atom_site_label
_atom_site_type_symbol
_atom_site_fract_x
_atom_site_fract_y
_atom_site_fract_z
_atom_site_U_iso_or_equiv
_atom_site_adp_type
_atom_site_occupancy
_atom_site_symmetry_multiplicity
_atom_site_calc_flag
_atom_site_refinement_flags
_atom_site_disorder_assembly
_atom_site_disorder_group
C1 C 0.16061(7) -0.1777(3) 0.01287(7) 0.0254(4) Uani 1 1 d . . .
C2 C 0.16614(8) -0.3298(3) -0.03205(8) 0.0316(5) Uani 1 1 d . . .
H2 H 0.1949 -0.3055 -0.0509 0.038 Uiso 1 1 calc R . .
C3 C 0.13063(8) -0.5104(3) -0.04843(8) 0.0347(5) Uani 1 1 d . . .
H3 H 0.1357 -0.6142 -0.0774 0.042 Uiso 1 1 calc R . .
C4 C 0.08645(8) -0.5434(3) -0.02258(8) 0.0319(4) Uani 1 1 d . . .
H4 H 0.0613 -0.6673 -0.0349 0.038 Uiso 1 1 calc R . .
C5 C 0.07962(7) -0.3983(3) 0.02010(8) 0.0270(4) Uani 1 1 d . . .
H5 H 0.0489 -0.4204 0.0362 0.032 Uiso 1 1 calc R . .
C6 C 0.11762(7) -0.2140(3) 0.04106(7) 0.0227(4) Uani 1 1 d . . .
C7 C 0.11539(7) -0.0689(3) 0.08862(7) 0.0209(4) Uani 1 1 d . . .
C8 C 0.06576(7) -0.0906(3) 0.11222(7) 0.0208(4) Uani 1 1 d . . .
C9 C 0.05716(7) -0.2795(3) 0.14423(7) 0.0228(4) Uani 1 1 d . . .
H9 H 0.0834 -0.4011 0.1512 0.027 Uiso 1 1 calc R . .
C10 C 0.01095(7) -0.2910(3) 0.16589(7) 0.0253(4) Uani 1 1 d . . .
H10 H 0.0060 -0.4203 0.1879 0.030 Uiso 1 1 calc R . .
C11 C -0.07795(8) -0.1260(4) 0.18173(9) 0.0379(5) Uani 1 1 d . . .
H11A H -0.0688 -0.0389 0.2191 0.057 Uiso 1 1 calc R . .
H11B H -0.0853 -0.2832 0.1900 0.057 Uiso 1 1 calc R . .
H11C H -0.1118 -0.0621 0.1528 0.057 Uiso 1 1 calc R . .
C12 C -0.02877(7) -0.1164(3) 0.15617(7) 0.0252(4) Uani 1 1 d . . .
C13 C -0.02091(7) 0.0679(3) 0.12276(8) 0.0284(4) Uani 1 1 d . . .
H13 H -0.0479 0.1869 0.1147 0.034 Uiso 1 1 calc R . .
C14 C 0.02522(7) 0.0817(3) 0.10107(8) 0.0271(4) Uani 1 1 d . . .
H14 H 0.0295 0.2096 0.0783 0.033 Uiso 1 1 calc R . .
C15 C 0.15740(7) 0.0979(3) 0.10843(7) 0.0213(4) Uani 1 1 d . . .
C16 C 0.16474(7) 0.2440(3) 0.16137(7) 0.0209(4) Uani 1 1 d . . .
C17 C 0.14100(7) 0.1996(3) 0.20799(7) 0.0240(4) Uani 1 1 d . . .
H17 H 0.1189 0.0671 0.2063 0.029 Uiso 1 1 calc R . .
C18 C 0.14905(7) 0.3437(3) 0.25598(8) 0.0276(4) Uani 1 1 d . . .
H18 H 0.1325 0.3086 0.2868 0.033 Uiso 1 1 calc R . .
C19 C 0.18114(7) 0.5408(3) 0.26025(8) 0.0276(4) Uani 1 1 d . . .
H19 H 0.1852 0.6427 0.2927 0.033 Uiso 1 1 calc R . .
C20 C 0.20659(7) 0.5838(3) 0.21660(8) 0.0277(4) Uani 1 1 d . . .
H20 H 0.2288 0.7164 0.2193 0.033 Uiso 1 1 calc R . .
C21 C 0.20061(7) 0.4366(3) 0.16812(8) 0.0229(4) Uani 1 1 d . . .
C22 C 0.23279(7) 0.4742(3) 0.12692(8) 0.0262(4) Uani 1 1 d . . .
H22 H 0.2549 0.6076 0.1305 0.031 Uiso 1 1 calc R . .
C23 C 0.23235(7) 0.3256(3) 0.08361(8) 0.0271(4) Uani 1 1 d . . .
H23 H 0.2568 0.3480 0.0595 0.032 Uiso 1 1 calc R . .
C24 C 0.19514(7) 0.1313(3) 0.07300(7) 0.0233(4) Uani 1 1 d . . .
N1 N 0.19724(6) -0.0014(3) 0.02747(6) 0.0270(4) Uani 1 1 d . . .

loop_
_atom_site_aniso_label
_atom_site_aniso_U_11
_atom_site_aniso_U_22
_atom_site_aniso_U_33
_atom_site_aniso_U_23
_atom_site_aniso_U_13
_atom_site_aniso_U_12
C1 0.0237(9) 0.0294(10) 0.0225(9) 0.0041(7) 0.0061(7) 0.0071(7)
C2 0.0278(10) 0.0418(11) 0.0256(10) 0.0003(8) 0.0088(8) 0.0084(8)
C3 0.0377(11) 0.0365(11) 0.0276(10) -0.0065(8) 0.0061(8) 0.0102(9)
C4 0.0375(11) 0.0277(10) 0.0266(9) -0.0027(8) 0.0038(8) 0.0025(8)
C5 0.0268(9) 0.0284(10) 0.0243(9) 0.0010(7) 0.0053(7) 0.0011(7)
C6 0.0223(9) 0.0237(9) 0.0205(8) 0.0038(7) 0.0039(7) 0.0048(7)
C7 0.0214(8) 0.0192(8) 0.0212(8) 0.0057(7) 0.0049(7) 0.0044(6)
C8 0.0193(8) 0.0212(8) 0.0211(8) -0.0011(7) 0.0049(7) -0.0006(6)
C9 0.0223(8) 0.0199(8) 0.0249(9) 0.0005(7) 0.0048(7) 0.0023(7)
C10 0.0284(9) 0.0249(9) 0.0226(9) 0.0024(7) 0.0075(7) -0.0031(7)
C11 0.0312(11) 0.0512(13) 0.0366(11) -0.0025(10) 0.0180(9) -0.0001(9)
C12 0.0222(9) 0.0315(10) 0.0223(9) -0.0044(7) 0.0074(7) -0.0030(7)
C13 0.0239(9) 0.0277(10) 0.0336(10) 0.0005(8) 0.0087(8) 0.0067(7)
C14 0.0277(9) 0.0222(9) 0.0319(10) 0.0043(7) 0.0097(8) 0.0021(7)
C15 0.0204(8) 0.0209(9) 0.0227(8) 0.0051(7) 0.0065(7) 0.0047(7)
C16 0.0167(8) 0.0217(9) 0.0224(8) 0.0030(7) 0.0027(7) 0.0020(6)
C17 0.0221(9) 0.0249(9) 0.0256(9) 0.0020(7) 0.0080(7) -0.0009(7)
C18 0.0270(9) 0.0310(10) 0.0262(9) -0.0004(8) 0.0099(8) 0.0005(7)
C19 0.0237(9) 0.0282(9) 0.0291(9) -0.0078(8) 0.0050(7) 0.0008(7)
C20 0.0212(9) 0.0244(9) 0.0346(10) 0.0000(8) 0.0037(8) -0.0023(7)
C21 0.0177(8) 0.0226(9) 0.0264(9) 0.0045(7) 0.0035(7) 0.0029(6)
C22 0.0198(9) 0.0274(9) 0.0307(9) 0.0060(8) 0.0063(7) -0.0041(7)
C23 0.0201(9) 0.0324(10) 0.0301(10) 0.0071(8) 0.0097(7) -0.0011(7)
C24 0.0189(8) 0.0270(9) 0.0229(9) 0.0047(7) 0.0048(7) 0.0031(7)
N1 0.0239(8) 0.0333(8) 0.0258(8) 0.0028(7) 0.0106(6) 0.0024(6)

loop_
_atom_type_symbol
_atom_type_description
_atom_type_scat_dispersion_real
_atom_type_scat_dispersion_imag
_atom_type_scat_source
C C 0.0033 0.0016 'International Tables Vol C Tables 4.2.6.8 and 6.1.1.4'
H H 0.0000 0.0000 'International Tables Vol C Tables 4.2.6.8 and 6.1.1.4'
N N 0.0061 0.0033 'International Tables Vol C Tables 4.2.6.8 and 6.1.1.4'

loop_
_geom_angle_atom_site_label_1
_geom_angle_atom_site_label_2
_geom_angle_atom_site_label_3
_geom_angle
_geom_angle_site_symmetry_1
_geom_angle_site_symmetry_3
_geom_angle_publ_flag
N1 C1 C6 122.20(16) . . ?
N1 C1 C2 118.14(16) . . ?
C6 C1 C2 119.66(17) . . ?
C3 C2 C1 120.72(18) . . ?
C3 C2 H2 119.6 . . ?
C1 C2 H2 119.6 . . ?
C2 C3 C4 120.20(17) . . ?
C2 C3 H3 119.9 . . ?
C4 C3 H3 119.9 . . ?
C5 C4 C3 120.35(18) . . ?
C5 C4 H4 119.8 . . ?
C3 C4 H4 119.8 . . ?
C4 C5 C6 121.45(17) . . ?
C4 C5 H5 119.3 . . ?
C6 C5 H5 119.3 . . ?
C1 C6 C7 118.63(16) . . ?
C1 C6 C5 117.46(16) . . ?
C7 C6 C5 123.90(16) . . ?
C15 C7 C6 119.14(15) . . ?
C15 C7 C8 123.00(14) . . ?
C6 C7 C8 117.70(14) . . ?
C9 C8 C14 118.10(15) . . ?
C9 C8 C7 122.65(14) . . ?
C14 C8 C7 119.24(14) . . ?
C10 C9 C8 120.64(15) . . ?
C10 C9 H9 119.7 . . ?
C8 C9 H9 119.7 . . ?
C9 C10 C12 121.31(16) . . ?
C9 C10 H10 119.3 . . ?
C12 C10 H10 119.3 . . ?
C12 C11 H11A 109.5 . . ?
C12 C11 H11B 109.5 . . ?
H11A C11 H11B 109.5 . . ?
C12 C11 H11C 109.5 . . ?
H11A C11 H11C 109.5 . . ?
H11B C11 H11C 109.5 . . ?
C13 C12 C10 117.76(16) . . ?
C13 C12 C11 121.10(16) . . ?
C10 C12 C11 121.13(16) . . ?
C14 C13 C12 121.44(16) . . ?
C14 C13 H13 119.3 . . ?
C12 C13 H13 119.3 . . ?
C13 C14 C8 120.69(16) . . ?
C13 C14 H14 119.7 . . ?
C8 C14 H14 119.7 . . ?
C7 C15 C24 116.69(15) . . ?
C7 C15 C16 125.64(15) . . ?
C24 C15 C16 117.66(15) . . ?
C17 C16 C21 116.89(15) . . ?
C17 C16 C15 124.28(15) . . ?
C21 C16 C15 118.73(15) . . ?
C18 C17 C16 121.48(16) . . ?
C18 C17 H17 119.3 . . ?
C16 C17 H17 119.3 . . ?
C17 C18 C19 121.24(17) . . ?
C17 C18 H18 119.4 . . ?
C19 C18 H18 119.4 . . ?
C20 C19 C18 118.48(16) . . ?
C20 C19 H19 120.8 . . ?
C18 C19 H19 120.8 . . ?
C19 C20 C21 121.58(16) . . ?
C19 C20 H20 119.2 . . ?
C21 C20 H20 119.2 . . ?
C20 C21 C16 120.07(16) . . ?
C20 C21 C22 119.89(16) . . ?
C16 C21 C22 119.97(15) . . ?
C23 C22 C21 121.48(16) . . ?
C23 C22 H22 119.3 . . ?
C21 C22 H22 119.3 . . ?
C22 C23 C24 121.00(16) . . ?
C22 C23 H23 119.5 . . ?
C24 C23 H23 119.5 . . ?
N1 C24 C15 124.36(16) . . ?
N1 C24 C23 115.60(15) . . ?
C15 C24 C23 119.97(15) . . ?
C24 N1 C1 118.24(14) . . ?

loop_
_geom_bond_atom_site_label_1
_geom_bond_atom_site_label_2
_geom_bond_distance
_geom_bond_site_symmetry_2
_geom_bond_publ_flag
C1 N1 1.357(2) . ?
C1 C6 1.421(2) . ?
C1 C2 1.420(3) . ?
C2 C3 1.364(3) . ?
C2 H2 0.9500 . ?
C3 C4 1.408(3) . ?
C3 H3 0.9500 . ?
C4 C5 1.364(3) . ?
C4 H4 0.9500 . ?
C5 C6 1.428(2) . ?
C5 H5 0.9500 . ?
C6 C7 1.419(2) . ?
C7 C15 1.407(2) . ?
C7 C8 1.490(2) . ?
C8 C9 1.397(2) . ?
C8 C14 1.399(2) . ?
C9 C10 1.379(2) . ?
C9 H9 0.9500 . ?
C10 C12 1.397(2) . ?
C10 H10 0.9500 . ?
C11 C12 1.504(2) . ?
C11 H11A 0.9800 . ?
C11 H11B 0.9800 . ?
C11 H11C 0.9800 . ?
C12 C13 1.389(3) . ?
C13 C14 1.378(2) . ?
C13 H13 0.9500 . ?
C14 H14 0.9500 . ?
C15 C24 1.431(2) . ?
C15 C16 1.476(2) . ?
C16 C17 1.406(2) . ?
C16 C21 1.424(2) . ?
C17 C18 1.376(2) . ?
C17 H17 0.9500 . ?
C18 C19 1.398(2) . ?
C18 H18 0.9500 . ?
C19 C20 1.371(2) . ?
C19 H19 0.9500 . ?
C20 C21 1.402(2) . ?
C20 H20 0.9500 . ?
C21 C22 1.435(2) . ?
C22 C23 1.339(3) . ?
C22 H22 0.9500 . ?
C23 C24 1.447(2) . ?
C23 H23 0.9500 . ?
C24 N1 1.336(2) . ?

loop_
_cod_related_entry_id
_cod_related_entry_database
_cod_related_entry_code
1 ChemSpider 30659169
